data_7025005
loop_
_publ_author_name
'Lanthier, Etienne'
'Bendix, Jesper'
'Reber, Christian'

_publ_section_title
;
 Pressure-dependent luminescence spectroscopy of molybdenum(IV) oxo
 complexes.
;
_journal_issue 15
_journal_name_full 'Dalton transactions (Cambridge, England : 2003)'
_journal_page_first 3695
_journal_page_last 3705
_journal_paper_doi 10.1039/b924242b
_journal_volume 39
_journal_year 2010
_chemical_formula_moiety 'C20 H20 N4 O F Mo , C24 H20 B , C0.64 H2.56 O0.64'
_chemical_formula_sum 'C44.64 H42.56 B F Mo N4 O1.64'
_chemical_formula_weight 787.03
_chemical_name_common
;
trans-fluorido-oxo-tetrakispyridinemolybdenum(IV)
tetraphenylborate methanol solvate
;
_chemical_name_systematic
;
trans-fluorido-oxo-tetrakispyridinemolybdenum(IV)
tetraphenylborate methanol solvate
;
_space_group_IT_number 14
_symmetry_cell_setting monoclinic
_symmetry_space_group_name_Hall '-P 2ybc'
_symmetry_space_group_name_H-M 'P 1 21/c 1'
_atom_sites_solution_hydrogens geom
_atom_sites_solution_primary direct
_atom_sites_solution_secondary difmap
_audit_creation_method 'SHELXL-97 and manual editing'
_cell_angle_alpha 90.000
_cell_angle_beta 102.952(8)
_cell_angle_gamma 90.000
_cell_formula_units_Z 4
_cell_length_a 13.4721(17)
_cell_length_b 10.8240(9)
_cell_length_c 26.9439(18)
_cell_measurement_reflns_used 29957
_cell_measurement_temperature 122(2)
_cell_measurement_theta_max 27.46
_cell_measurement_theta_min 1.55
_cell_volume 3829.1(6)
_computing_cell_refinement 'DIRAX (Duisenberg, 1992)'
_computing_data_collection 'COLLECT (Nonius, 1999)'
_computing_data_reduction 'EvalCCD (Duisenberg, 1998)'
_computing_molecular_graphics 'Ortep (Johnson, 1976)'
_computing_structure_refinement 'SHELXL-97 (Sheldrick, 1997)'
_computing_structure_solution 'SHELXS-97 (Sheldrick, 1990)'
_diffrn_ambient_temperature 122(2)
_diffrn_measured_fraction_theta_full 0.999
_diffrn_measured_fraction_theta_max 0.999
_diffrn_measurement_device_type 'Nonius KappaCCD'
_diffrn_measurement_method '\q and \f scans'
_diffrn_radiation_monochromator graphite
_diffrn_radiation_source 'fine-focus sealed tube'
_diffrn_radiation_type MoK\a
_diffrn_radiation_wavelength 0.71073
_diffrn_reflns_av_R_equivalents 0.0686
_diffrn_reflns_av_sigmaI/netI 0.0321
_diffrn_reflns_limit_h_max 17
_diffrn_reflns_limit_h_min -17
_diffrn_reflns_limit_k_max 14
_diffrn_reflns_limit_k_min -14
_diffrn_reflns_limit_l_max 34
_diffrn_reflns_limit_l_min -34
_diffrn_reflns_number 80472
_diffrn_reflns_theta_full 27.46
_diffrn_reflns_theta_max 27.46
_diffrn_reflns_theta_min 1.55
_exptl_absorpt_coefficient_mu 0.388
_exptl_absorpt_correction_T_max 0.971
_exptl_absorpt_correction_T_min 0.900
_exptl_absorpt_correction_type integration
_exptl_absorpt_process_details
;
Gaussian integration (Coppens, 1970)
;
_exptl_crystal_colour 'dark green'
_exptl_crystal_density_diffrn 1.365
_exptl_crystal_density_method 'not measured'
_exptl_crystal_description block
_exptl_crystal_F_000 1584
_exptl_crystal_size_max 0.300
_exptl_crystal_size_mid 0.123
_exptl_crystal_size_min 0.081
_refine_diff_density_max 0.627
_refine_diff_density_min -0.623
_refine_diff_density_rms 0.105
_refine_ls_goodness_of_fit_ref 1.305
_refine_ls_hydrogen_treatment constr
_refine_ls_matrix_type full
_refine_ls_number_parameters 516
_refine_ls_number_reflns 8759
_refine_ls_number_restraints 3
_refine_ls_restrained_S_all 1.305
_refine_ls_R_factor_all 0.0721
_refine_ls_R_factor_gt 0.0626
_refine_ls_shift/su_max 0.045
_refine_ls_shift/su_mean 0.001
_refine_ls_structure_factor_coef Fsqd
_refine_ls_weighting_details 'calc w=1/[\s^2^(Fo^2^)+(0.0000P)^2^+7.7502P] where P=(Fo^2^+2Fc^2^)/3'
_refine_ls_weighting_scheme calc
_refine_ls_wR_factor_gt 0.1193
_refine_ls_wR_factor_ref 0.1228
_reflns_number_gt 7830
_reflns_number_total 8759
_reflns_threshold_expression >2sigma(I)
_cod_data_source_file b924242b.txt
_cod_data_source_block shelxl
_cod_original_cell_volume 3829.0(6)
_cod_original_sg_symbol_H-M p_21/c
_cod_database_code 7025005

loop_
_symmetry_equiv_pos_as_xyz
'x, y, z'
'-x, y+1/2, -z+1/2'
'-x, -y, -z'
'x, -y-1/2, z-1/2'

loop_
_atom_site_label
_atom_site_type_symbol
_atom_site_fract_x
_atom_site_fract_y
_atom_site_fract_z
_atom_site_U_iso_or_equiv
_atom_site_adp_type
_atom_site_occupancy
_atom_site_symmetry_multiplicity
_atom_site_calc_flag
_atom_site_refinement_flags
_atom_site_disorder_assembly
_atom_site_disorder_group
Mo1A Mo 0.7847(2) 0.1526(2) 0.48251(5) 0.0199(4) Uani 0.473(7) 1 d PD A 1
O2 O 0.8837(14) 0.0050(17) 0.4616(9) 0.021(2) Uani 0.473(7) 1 d PD A 1
F3 F 0.7428(6) 0.2747(10) 0.4925(5) 0.0215(16) Uani 0.473(7) 1 d PD A 1
Mo1 Mo 0.8167(2) 0.12350(18) 0.47665(5) 0.0190(4) Uani 0.527(7) 1 d PD A 2
O2A O 0.7119(7) 0.2690(13) 0.4936(6) 0.0257(19) Uani 0.527(7) 1 d PD A 2
F3A F 0.8641(10) 0.0027(12) 0.4684(6) 0.0195(17) Uani 0.527(7) 1 d PD A 2
N4 N 0.72565(19) 0.1451(2) 0.39901(9) 0.0243(5) Uani 1 1 d . . .
N5 N 0.8834(2) 0.1276(3) 0.55852(10) 0.0325(6) Uani 1 1 d . . .
N6 N 0.9161(2) 0.2642(2) 0.46351(9) 0.0308(6) Uani 1 1 d . . .
N7 N 0.6871(2) 0.0162(3) 0.49942(9) 0.0271(6) Uani 1 1 d . . .
C8 C 0.6821(2) 0.2155(3) 0.66683(11) 0.0255(6) Uani 1 1 d . . .
H8 H 0.7178 0.2791 0.6538 0.031 Uiso 1 1 calc R . .
C9 C 0.5813(2) 0.0290(3) 0.70479(11) 0.0234(6) Uani 1 1 d . . .
H9 H 0.5451 -0.0345 0.7175 0.028 Uiso 1 1 calc R . .
C10 C 0.9673(2) 0.2259(3) 0.63593(11) 0.0265(7) Uani 1 1 d . . .
H10 H 0.9885 0.3000 0.6541 0.032 Uiso 1 1 calc R A .
C11 C 1.0460(2) -0.1339(3) 0.75395(11) 0.0247(6) Uani 1 1 d . . .
H11 H 1.0891 -0.1887 0.7410 0.030 Uiso 1 1 calc R . .
C12 C 0.5262(2) 0.1233(3) 0.67632(11) 0.0266(7) Uani 1 1 d . . .
H12 H 0.4539 0.1231 0.6699 0.032 Uiso 1 1 calc R . .
C13 C 0.9184(2) 0.0230(3) 0.79088(11) 0.0220(6) Uani 1 1 d . . .
H13 H 0.8759 0.0781 0.8042 0.026 Uiso 1 1 calc R . .
C14 C 0.8727(2) -0.0747(3) 0.75919(10) 0.0178(5) Uani 1 1 d . . .
C15 C 0.5765(2) 0.2180(3) 0.65726(11) 0.0257(6) Uani 1 1 d . . .
H15 H 0.5393 0.2833 0.6380 0.031 Uiso 1 1 calc R . .
C16 C 0.7133(2) -0.2187(3) 0.71210(12) 0.0220(6) Uani 1 1 d . . .
C17 C 1.0229(2) 0.0419(3) 0.80341(11) 0.0248(6) Uani 1 1 d . . .
H17 H 1.0504 0.1088 0.8250 0.030 Uiso 1 1 calc R . .
C18 C 0.9404(2) -0.1526(3) 0.74194(10) 0.0200(6) Uani 1 1 d . . .
H18 H 0.9137 -0.2211 0.7212 0.024 Uiso 1 1 calc R . .
C19 C 0.6879(2) 0.0231(3) 0.71571(10) 0.0180(5) Uani 1 1 d . . .
C20 C 0.7360(2) 0.1194(3) 0.69557(11) 0.0212(6) Uani 1 1 d . . .
H20 H 0.8083 0.1195 0.7017 0.025 Uiso 1 1 calc R . .
C21 C 0.9574(2) 0.0070(3) 0.63172(11) 0.0257(6) Uani 1 1 d . . .
H21 H 0.9718 -0.0721 0.6469 0.031 Uiso 1 1 calc R A .
C22 C 0.7732(2) -0.2042(3) 0.83700(12) 0.0275(7) Uani 1 1 d . . .
H22 H 0.8140 -0.2620 0.8240 0.033 Uiso 1 1 calc R . .
C23 C 0.6624(2) -0.0313(3) 0.82570(11) 0.0249(6) Uani 1 1 d . . .
H23 H 0.6259 0.0324 0.8051 0.030 Uiso 1 1 calc R . .
C24 C 0.6569(3) 0.0315(4) 0.54372(12) 0.0382(9) Uani 1 1 d . A .
H24 H 0.6807 0.1016 0.5641 0.046 Uiso 1 1 calc R . .
C25 C 0.6989(3) -0.3250(3) 0.63036(14) 0.0353(8) Uani 1 1 d . . .
H25 H 0.7128 -0.3255 0.5973 0.042 Uiso 1 1 calc R . .
C26 C 0.7239(2) -0.1099(3) 0.80447(11) 0.0217(6) Uani 1 1 d . . .
C27 C 0.9889(2) 0.1125(3) 0.65943(11) 0.0252(6) Uani 1 1 d . A .
H27 H 1.0248 0.1074 0.6940 0.030 Uiso 1 1 calc R . .
C28 C 0.6524(3) -0.0424(3) 0.87583(12) 0.0311(7) Uani 1 1 d . . .
H28 H 0.6097 0.0131 0.8887 0.037 Uiso 1 1 calc R . .
B29 B 0.7486(2) -0.0948(3) 0.74781(12) 0.0198(6) Uani 1 1 d . . .
C30 C 0.9049(3) 0.0178(3) 0.58179(11) 0.0296(7) Uani 1 1 d . A .
H30 H 0.8829 -0.0553 0.5630 0.036 Uiso 1 1 calc R . .
C31 C 0.9147(3) 0.2299(3) 0.58606(12) 0.0305(7) Uani 1 1 d . A .
H31 H 0.8998 0.3083 0.5703 0.037 Uiso 1 1 calc R . .
C32 C 0.7047(3) -0.1343(3) 0.90712(12) 0.0331(8) Uani 1 1 d . . .
H32 H 0.6993 -0.1410 0.9416 0.040 Uiso 1 1 calc R . .
C33 C 0.8895(3) 0.3703(3) 0.43727(12) 0.0327(7) Uani 1 1 d . A .
H33 H 0.8193 0.3902 0.4264 0.039 Uiso 1 1 calc R . .
C34 C 0.6512(2) -0.0821(3) 0.47051(12) 0.0263(6) Uani 1 1 d . A .
H34 H 0.6709 -0.0934 0.4391 0.032 Uiso 1 1 calc R . .
C35 C 1.0876(2) -0.0361(3) 0.78464(11) 0.0254(7) Uani 1 1 d . . .
H35 H 1.1591 -0.0226 0.7927 0.030 Uiso 1 1 calc R . .
C36 C 0.5927(3) 0.2201(3) 0.33228(15) 0.0406(9) Uani 1 1 d . . .
H36 H 0.5296 0.2624 0.3225 0.049 Uiso 1 1 calc R A .
C37 C 1.0154(3) 0.2396(3) 0.47955(12) 0.0369(8) Uani 1 1 d . A .
H37 H 1.0350 0.1672 0.4992 0.044 Uiso 1 1 calc R . .
C38 C 0.7649(2) -0.2162(3) 0.88726(13) 0.0332(8) Uani 1 1 d . . .
H38 H 0.8004 -0.2803 0.9080 0.040 Uiso 1 1 calc R . .
C39 C 0.6619(2) -0.3205(3) 0.72702(13) 0.0291(7) Uani 1 1 d . . .
H39 H 0.6481 -0.3213 0.7601 0.035 Uiso 1 1 calc R . .
C40 C 0.7290(2) -0.2246(3) 0.66270(12) 0.0275(7) Uani 1 1 d . . .
H40 H 0.7618 -0.1571 0.6505 0.033 Uiso 1 1 calc R . .
C41 C 0.6488(3) -0.4236(3) 0.64630(15) 0.0381(9) Uani 1 1 d . . .
H41 H 0.6276 -0.4919 0.6244 0.046 Uiso 1 1 calc R . .
C42 C 0.6396(3) 0.1756(4) 0.29628(13) 0.0446(10) Uani 1 1 d . A .
H42 H 0.6113 0.1886 0.2611 0.053 Uiso 1 1 calc R . .
C43 C 0.9606(3) 0.4505(3) 0.42578(13) 0.0365(8) Uani 1 1 d . . .
H43 H 0.9395 0.5245 0.4075 0.044 Uiso 1 1 calc R A .
C44 C 0.5583(3) -0.1515(4) 0.53081(15) 0.0434(9) Uani 1 1 d . A .
H44 H 0.5151 -0.2099 0.5418 0.052 Uiso 1 1 calc R . .
C45 C 0.7698(3) 0.0979(4) 0.36328(14) 0.0398(9) Uani 1 1 d . A .
H45 H 0.8318 0.0536 0.3738 0.048 Uiso 1 1 calc R . .
C46 C 0.6303(2) -0.4213(3) 0.69420(16) 0.0373(9) Uani 1 1 d . . .
H46 H 0.5957 -0.4885 0.7055 0.045 Uiso 1 1 calc R . .
C47 C 1.0904(3) 0.3147(3) 0.46879(14) 0.0399(8) Uani 1 1 d . . .
H47 H 1.1602 0.2931 0.4802 0.048 Uiso 1 1 calc R A .
C48 C 0.6372(2) 0.2036(3) 0.38300(13) 0.0287(7) Uani 1 1 d . A .
H48 H 0.6035 0.2353 0.4077 0.034 Uiso 1 1 calc R . .
C49 C 0.7292(3) 0.1111(4) 0.31210(14) 0.0493(11) Uani 1 1 d . . .
H49 H 0.7625 0.0762 0.2879 0.059 Uiso 1 1 calc R A .
C50 C 0.5868(2) -0.1672(3) 0.48479(14) 0.0344(7) Uani 1 1 d . . .
H50 H 0.5623 -0.2357 0.4635 0.041 Uiso 1 1 calc R A .
C51 C 1.0629(3) 0.4221(3) 0.44119(14) 0.0393(8) Uani 1 1 d . A .
H51 H 1.1132 0.4751 0.4330 0.047 Uiso 1 1 calc R . .
C52 C 0.5934(3) -0.0502(4) 0.56032(14) 0.0451(10) Uani 1 1 d . . .
H52 H 0.5740 -0.0369 0.5917 0.054 Uiso 1 1 calc R A .
O53 O 0.6590(13) 0.0040(7) 0.0177(4) 0.204(8) Uani 0.638(12) 1 d P . .
H53 H 0.7044 0.0587 0.0226 0.306 Uiso 0.64 1 calc P . .
C54 C 0.5638(13) 0.059(3) 0.0175(9) 0.30(2) Uani 0.638(12) 1 d P . .
H54A H 0.5139 -0.0060 0.0194 0.456 Uiso 0.64 1 calc P . .
H54B H 0.5408 0.1063 -0.0139 0.456 Uiso 0.64 1 calc P . .
H54C H 0.5705 0.1139 0.0469 0.456 Uiso 0.64 1 calc P . .

loop_
_atom_site_aniso_label
_atom_site_aniso_U_11
_atom_site_aniso_U_22
_atom_site_aniso_U_33
_atom_site_aniso_U_23
_atom_site_aniso_U_13
_atom_site_aniso_U_12
Mo1A 0.0232(7) 0.0199(5) 0.0154(3) 0.0007(3) 0.0020(3) 0.0040(5)
O2 0.009(6) 0.032(4) 0.025(6) 0.012(3) 0.008(3) 0.001(3)
F3 0.021(4) 0.020(3) 0.026(3) 0.0029(19) 0.011(4) 0.005(3)
Mo1 0.0229(6) 0.0178(4) 0.0146(3) 0.0017(3) 0.0003(3) 0.0037(4)
O2A 0.021(5) 0.034(3) 0.026(3) 0.002(2) 0.013(4) -0.002(4)
F3A 0.012(5) 0.026(2) 0.021(4) 0.003(2) 0.005(3) -0.002(3)
N4 0.0244(13) 0.0277(14) 0.0186(11) 0.0035(10) 0.0002(10) 0.0030(11)
N5 0.0484(17) 0.0228(14) 0.0201(12) 0.0038(11) -0.0056(11) -0.0090(12)
N6 0.0448(17) 0.0233(14) 0.0189(12) 0.0049(10) -0.0044(11) -0.0049(12)
N7 0.0311(14) 0.0282(14) 0.0191(12) 0.0001(10) -0.0001(10) 0.0079(11)
C8 0.0318(16) 0.0218(15) 0.0235(14) 0.0041(12) 0.0074(12) 0.0004(12)
C9 0.0189(14) 0.0278(16) 0.0231(14) 0.0001(12) 0.0037(11) -0.0002(12)
C10 0.0294(16) 0.0275(16) 0.0224(14) -0.0071(12) 0.0053(12) -0.0074(13)
C11 0.0208(14) 0.0300(16) 0.0242(14) 0.0079(12) 0.0069(11) 0.0042(12)
C12 0.0195(14) 0.0340(17) 0.0238(14) -0.0041(13) -0.0003(11) 0.0088(13)
C13 0.0209(14) 0.0212(14) 0.0238(14) 0.0034(11) 0.0048(11) -0.0002(11)
C14 0.0169(13) 0.0184(13) 0.0179(12) 0.0071(10) 0.0035(10) 0.0008(10)
C15 0.0305(16) 0.0236(15) 0.0197(14) 0.0001(12) -0.0012(12) 0.0116(13)
C16 0.0122(13) 0.0176(14) 0.0330(16) 0.0053(12) -0.0015(11) 0.0012(10)
C17 0.0252(15) 0.0255(16) 0.0212(14) 0.0058(12) 0.0000(11) -0.0077(12)
C18 0.0200(14) 0.0195(14) 0.0194(13) 0.0040(11) 0.0022(11) 0.0000(11)
C19 0.0180(13) 0.0176(13) 0.0184(13) -0.0008(10) 0.0041(10) 0.0021(10)
C20 0.0200(14) 0.0201(14) 0.0238(14) 0.0008(11) 0.0051(11) 0.0005(11)
C21 0.0305(16) 0.0267(16) 0.0202(14) 0.0061(12) 0.0064(12) 0.0013(13)
C22 0.0177(14) 0.0330(17) 0.0324(16) 0.0113(14) 0.0071(12) 0.0009(12)
C23 0.0249(15) 0.0233(15) 0.0257(15) 0.0040(12) 0.0043(12) -0.0028(12)
C24 0.046(2) 0.045(2) 0.0194(15) -0.0023(14) -0.0013(14) 0.0178(17)
C25 0.0349(18) 0.0276(17) 0.0364(18) -0.0038(14) -0.0069(14) 0.0054(14)
C26 0.0159(13) 0.0222(15) 0.0263(14) 0.0055(12) 0.0034(11) -0.0037(11)
C27 0.0247(15) 0.0349(17) 0.0156(13) 0.0005(12) 0.0034(11) -0.0024(13)
C28 0.0327(17) 0.0335(18) 0.0294(16) -0.0014(14) 0.0116(13) -0.0036(14)
B29 0.0163(14) 0.0178(15) 0.0244(15) 0.0039(12) 0.0028(12) 0.0009(12)
C30 0.0441(19) 0.0228(16) 0.0196(14) 0.0002(12) 0.0023(13) -0.0058(14)
C31 0.0398(19) 0.0196(15) 0.0286(16) 0.0008(12) 0.0004(14) -0.0050(13)
C32 0.0339(18) 0.0398(19) 0.0250(15) 0.0074(14) 0.0053(13) -0.0099(15)
C33 0.044(2) 0.0254(17) 0.0254(15) 0.0053(13) 0.0010(14) 0.0035(14)
C34 0.0255(15) 0.0292(16) 0.0245(14) -0.0019(12) 0.0062(12) 0.0035(13)
C35 0.0147(13) 0.0365(18) 0.0237(14) 0.0131(13) 0.0016(11) -0.0040(12)
C36 0.0295(18) 0.0281(18) 0.052(2) 0.0066(16) -0.0171(16) 0.0013(14)
C37 0.055(2) 0.0253(17) 0.0232(15) 0.0030(13) -0.0070(15) 0.0014(16)
C38 0.0255(16) 0.0385(19) 0.0337(17) 0.0170(15) 0.0029(13) -0.0031(14)
C39 0.0188(14) 0.0231(16) 0.0422(18) 0.0097(14) 0.0002(13) -0.0022(12)
C40 0.0277(16) 0.0189(15) 0.0319(16) 0.0022(12) -0.0019(13) -0.0023(12)
C41 0.0316(18) 0.0196(16) 0.052(2) -0.0053(15) -0.0144(16) 0.0017(13)
C42 0.059(2) 0.045(2) 0.0214(16) 0.0110(15) -0.0099(16) -0.0285(19)
C43 0.055(2) 0.0235(17) 0.0321(17) 0.0068(14) 0.0130(16) 0.0035(16)
C44 0.0341(19) 0.054(2) 0.048(2) 0.0139(19) 0.0233(17) 0.0137(18)
C45 0.0209(16) 0.059(2) 0.0386(19) -0.0138(17) 0.0037(14) 0.0073(16)
C46 0.0189(15) 0.0179(15) 0.068(3) 0.0079(16) -0.0045(15) -0.0036(12)
C47 0.044(2) 0.0346(19) 0.0363(19) -0.0053(15) -0.0014(16) 0.0033(16)
C48 0.0221(15) 0.0312(17) 0.0341(17) -0.0021(14) 0.0090(13) 0.0001(13)
C49 0.044(2) 0.077(3) 0.0321(18) -0.021(2) 0.0205(17) -0.029(2)
C50 0.0273(17) 0.0365(19) 0.0415(19) -0.0009(15) 0.0124(14) 0.0018(14)
C51 0.051(2) 0.0272(18) 0.042(2) 0.0000(15) 0.0138(17) -0.0020(16)
C52 0.041(2) 0.069(3) 0.0293(17) 0.0097(18) 0.0164(16) 0.033(2)
O53 0.46(2) 0.052(5) 0.138(8) 0.019(5) 0.147(12) 0.015(8)
C54 0.204(19) 0.49(5) 0.29(3) 0.26(3) 0.21(2) 0.23(3)

loop_
_atom_type_symbol
_atom_type_description
_atom_type_scat_dispersion_real
_atom_type_scat_dispersion_imag
_atom_type_scat_source
Mo Mo -1.6832 0.6857 'International Tables Vol C Tables 4.2.6.8 and 6.1.1.4'
O O 0.0106 0.0060 'International Tables Vol C Tables 4.2.6.8 and 6.1.1.4'
F F 0.0171 0.0103 'International Tables Vol C Tables 4.2.6.8 and 6.1.1.4'
B B 0.0013 0.0007 'International Tables Vol C Tables 4.2.6.8 and 6.1.1.4'
C C 0.0033 0.0016 'International Tables Vol C Tables 4.2.6.8 and 6.1.1.4'
H H 0.0000 0.0000 'International Tables Vol C Tables 4.2.6.8 and 6.1.1.4'
N N 0.0061 0.0033 'International Tables Vol C Tables 4.2.6.8 and 6.1.1.4'

loop_
_geom_angle_atom_site_label_1
_geom_angle_atom_site_label_2
_geom_angle_atom_site_label_3
_geom_angle
F3 Mo1A N7 107.8(4)
F3 Mo1A N5 96.7(5)
N7 Mo1A N5 89.38(10)
F3 Mo1A N4 98.7(5)
N7 Mo1A N4 95.46(10)
N5 Mo1A N4 161.6(2)
F3 Mo1A O2 162.7(6)
N7 Mo1A O2 89.5(4)
N5 Mo1A O2 82.9(7)
N4 Mo1A O2 79.4(6)
F3 Mo1A N6 85.1(3)
N7 Mo1A N6 166.8(2)
N5 Mo1A N6 86.37(12)
N4 Mo1A N6 84.95(11)
O2 Mo1A N6 77.7(5)
F3A Mo1 N6 107.4(5)
F3A Mo1 N4 96.8(7)
N6 Mo1 N4 90.19(10)
F3A Mo1 N5 94.3(7)
N6 Mo1 N5 91.24(10)
N4 Mo1 N5 167.8(2)
F3A Mo1 O2A 163.8(6)
N6 Mo1 O2A 88.8(3)
N4 Mo1 O2A 82.8(4)
N5 Mo1 O2A 85.1(4)
F3A Mo1 N7 88.4(4)
N6 Mo1 N7 163.9(2)
N4 Mo1 N7 90.72(11)
N5 Mo1 N7 84.61(11)
O2A Mo1 N7 75.4(3)
C48 N4 C45 117.2(3)
C48 N4 Mo1 129.0(2)
C45 N4 Mo1 113.7(2)
C48 N4 Mo1A 113.8(2)
C45 N4 Mo1A 128.9(2)
C30 N5 C31 117.5(3)
C30 N5 Mo1 116.7(2)
C31 N5 Mo1 125.4(2)
C30 N5 Mo1A 124.5(2)
C31 N5 Mo1A 117.5(2)
C37 N6 C33 117.7(3)
C37 N6 Mo1 115.4(2)
C33 N6 Mo1 126.7(3)
C37 N6 Mo1A 126.1(2)
C33 N6 Mo1A 115.9(2)
C34 N7 C24 117.9(3)
C34 N7 Mo1A 126.5(2)
C24 N7 Mo1A 115.6(3)
C34 N7 Mo1 116.3(2)
C24 N7 Mo1 124.8(3)
C15 C8 C20 120.1(3)
C15 C8 H8 120.0
C20 C8 H8 120.0
C12 C9 C19 123.1(3)
C12 C9 H9 118.5
C19 C9 H9 118.5
C31 C10 C27 119.1(3)
C31 C10 H10 120.4
C27 C10 H10 120.4
C35 C11 C18 120.2(3)
C35 C11 H11 119.9
C18 C11 H11 119.9
C9 C12 C15 120.1(3)
C9 C12 H12 119.9
C15 C12 H12 119.9
C17 C13 C14 122.6(3)
C17 C13 H13 118.7
C14 C13 H13 118.7
C18 C14 C13 115.2(3)
C18 C14 B29 124.8(3)
C13 C14 B29 119.9(3)
C8 C15 C12 118.8(3)
C8 C15 H15 120.6
C12 C15 H15 120.6
C40 C16 C39 115.2(3)
C40 C16 B29 120.4(3)
C39 C16 B29 124.3(3)
C13 C17 C35 120.5(3)
C13 C17 H17 119.8
C35 C17 H17 119.8
C14 C18 C11 122.8(3)
C14 C18 H18 118.6
C11 C18 H18 118.6
C20 C19 C9 115.3(3)
C20 C19 B29 124.1(2)
C9 C19 B29 120.6(3)
C8 C20 C19 122.7(3)
C8 C20 H20 118.7
C19 C20 H20 118.7
C27 C21 C30 119.2(3)
C27 C21 H21 120.4
C30 C21 H21 120.4
C38 C22 C26 122.9(3)
C38 C22 H22 118.5
C26 C22 H22 118.5
C28 C23 C26 122.7(3)
C28 C23 H23 118.7
C26 C23 H23 118.7
N7 C24 C52 122.7(4)
N7 C24 H24 118.7
C52 C24 H24 118.7
C41 C25 C40 120.1(3)
C41 C25 H25 120.0
C40 C25 H25 120.0
C23 C26 C22 115.3(3)
C23 C26 B29 125.6(3)
C22 C26 B29 118.9(3)
C21 C27 C10 118.7(3)
C21 C27 H27 120.7
C10 C27 H27 120.7
C32 C28 C23 120.3(3)
C32 C28 H28 119.8
C23 C28 H28 119.8
C26 B29 C14 104.5(2)
C26 B29 C19 112.6(2)
C14 B29 C19 111.0(2)
C26 B29 C16 111.5(2)
C14 B29 C16 111.3(2)
C19 B29 C16 106.1(2)
N5 C30 C21 122.7(3)
N5 C30 H30 118.7
C21 C30 H30 118.7
N5 C31 C10 122.8(3)
N5 C31 H31 118.6
C10 C31 H31 118.6
C38 C32 C28 119.0(3)
C38 C32 H32 120.5
C28 C32 H32 120.5
N6 C33 C43 122.4(3)
N6 C33 H33 118.8
C43 C33 H33 118.8
N7 C34 C50 122.3(3)
N7 C34 H34 118.8
C50 C34 H34 118.8
C11 C35 C17 118.7(3)
C11 C35 H35 120.6
C17 C35 H35 120.6
C42 C36 C48 119.6(3)
C42 C36 H36 120.2
C48 C36 H36 120.2
N6 C37 C47 122.9(3)
N6 C37 H37 118.6
C47 C37 H37 118.6
C32 C38 C22 119.9(3)
C32 C38 H38 120.1
C22 C38 H38 120.1
C16 C39 C46 121.7(3)
C16 C39 H39 119.1
C46 C39 H39 119.1
C25 C40 C16 123.2(3)
C25 C40 H40 118.4
C16 C40 H40 118.4
C46 C41 C25 118.9(3)
C46 C41 H41 120.5
C25 C41 H41 120.5
C36 C42 C49 118.3(3)
C36 C42 H42 120.8
C49 C42 H42 120.8
C33 C43 C51 119.2(3)
C33 C43 H43 120.4
C51 C43 H43 120.4
C52 C44 C50 119.1(4)
C52 C44 H44 120.4
C50 C44 H44 120.4
N4 C45 C49 122.7(3)
N4 C45 H45 118.6
C49 C45 H45 118.6
C41 C46 C39 120.9(3)
C41 C46 H46 119.6
C39 C46 H46 119.6
C37 C47 C51 119.2(4)
C37 C47 H47 120.4
C51 C47 H47 120.4
N4 C48 C36 122.9(3)
N4 C48 H48 118.6
C36 C48 H48 118.6
C45 C49 C42 119.3(4)
C45 C49 H49 120.4
C42 C49 H49 120.4
C34 C50 C44 119.0(4)
C34 C50 H50 120.5
C44 C50 H50 120.5
C43 C51 C47 118.5(4)
C43 C51 H51 120.7
C47 C51 H51 120.7
C24 C52 C44 118.9(3)
C24 C52 H52 120.5
C44 C52 H52 120.5
C54 O53 H53 109.5
O53 C54 H54A 109.4
O53 C54 H54B 109.5
H54A C54 H54B 109.5
O53 C54 H54C 109.5
H54A C54 H54C 109.5
H54B C54 H54C 109.5

loop_
_geom_bond_atom_site_label_1
_geom_bond_atom_site_label_2
_geom_bond_distance
Mo1A F3 1.485(11)
Mo1A N7 2.094(3)
Mo1A N5 2.194(3)
Mo1A N4 2.213(3)
Mo1A O2 2.233(15)
Mo1A N6 2.293(3)
Mo1 F3A 1.492(13)
Mo1 N6 2.109(3)
Mo1 N4 2.187(2)
Mo1 N5 2.188(3)
Mo1 O2A 2.229(13)
Mo1 N7 2.293(3)
N4 C48 1.333(4)
N4 C45 1.341(4)
N5 C30 1.345(4)
N5 C31 1.347(4)
N6 C37 1.338(5)
N6 C33 1.354(4)
N7 C34 1.343(4)
N7 C24 1.354(4)
C8 C15 1.388(4)
C8 C20 1.399(4)
C8 H8 0.9500
C9 C12 1.388(4)
C9 C19 1.401(4)
C9 H9 0.9500
C10 C31 1.372(4)
C10 C27 1.382(4)
C10 H10 0.9500
C11 C35 1.382(4)
C11 C18 1.401(4)
C11 H11 0.9500
C12 C15 1.389(5)
C12 H12 0.9500
C13 C17 1.388(4)
C13 C14 1.411(4)
C13 H13 0.9500
C14 C18 1.396(4)
C14 B29 1.645(4)
C15 H15 0.9500
C16 C40 1.395(4)
C16 C39 1.408(4)
C16 B29 1.657(4)
C17 C35 1.388(5)
C17 H17 0.9500
C18 H18 0.9500
C19 C20 1.400(4)
C19 B29 1.652(4)
C20 H20 0.9500
C21 C27 1.378(4)
C21 C30 1.378(4)
C21 H21 0.9500
C22 C38 1.390(4)
C22 C26 1.411(4)
C22 H22 0.9500
C23 C28 1.392(4)
C23 C26 1.396(4)
C23 H23 0.9500
C24 C52 1.373(6)
C24 H24 0.9500
C25 C41 1.382(5)
C25 C40 1.394(4)
C25 H25 0.9500
C26 B29 1.642(4)
C27 H27 0.9500
C28 C32 1.389(5)
C28 H28 0.9500
C30 H30 0.9500
C31 H31 0.9500
C32 C38 1.387(5)
C32 H32 0.9500
C33 C43 1.378(5)
C33 H33 0.9500
C34 C50 1.378(5)
C34 H34 0.9500
C35 H35 0.9500
C36 C42 1.359(6)
C36 C48 1.375(5)
C36 H36 0.9500
C37 C47 1.378(5)
C37 H37 0.9500
C38 H38 0.9500
C39 C46 1.409(5)
C39 H39 0.9500
C40 H40 0.9500
C41 C46 1.368(6)
C41 H41 0.9500
C42 C49 1.376(6)
C42 H42 0.9500
C43 C51 1.382(5)
C43 H43 0.9500
C44 C52 1.375(6)
C44 C50 1.388(5)
C44 H44 0.9500
C45 C49 1.372(5)
C45 H45 0.9500
C46 H46 0.9500
C47 C51 1.385(5)
C47 H47 0.9500
C48 H48 0.9500
C49 H49 0.9500
C50 H50 0.9500
C51 H51 0.9500
C52 H52 0.9500
O53 C54 1.412(18)
O53 H53 0.8403
C54 H54A 0.9804
C54 H54B 0.9798
C54 H54C 0.9796
